data_4347702
loop_
_publ_author_name
'Porter, Thomas R.'
'Capitao, Dany'
'Kaminsky, Werner'
'Qian, Zhaoshen'
'Mayer, James M.'

_publ_section_title
;
 Synthesis, Radical Reactivity, and Thermochemistry of Monomeric Cu(II)
 Alkoxide Complexes Relevant to Cu/Radical Alcohol Oxidation Catalysis.
;
_journal_issue 11
_journal_name_full 'Inorganic chemistry'
_journal_page_first 5467
_journal_page_last 5475
_journal_paper_doi 10.1021/acs.inorgchem.6b00491
_journal_volume 55
_journal_year 2016
_chemical_formula_moiety 'C23 H36 B Cu F3 N6 O'
_chemical_formula_sum 'C23 H36 B Cu F3 N6 O'
_chemical_formula_weight 543.93
_chemical_name_common tp051512
_chemical_name_systematic
;

 tp051512

;
_space_group_IT_number 14
_space_group_name_Hall '-P 2yn'
_space_group_name_H-M_alt 'P 1 21/n 1'
_symmetry_cell_setting monoclinic
_symmetry_Int_Tables_number 14
_symmetry_space_group_name_Hall '-P 2yn'
_symmetry_space_group_name_H-M 'P 1 21/n 1'
_atom_sites_solution_hydrogens geom
_atom_sites_solution_primary direct
_atom_sites_solution_secondary difmap
_audit_conform_dict_location
https://urldefense.proofpoint.com/v2/url?u=ftp-3A__ftp.iucr.org_pub_cif-5Fcore.dic&d=AwIG-g&c=-dg2m7zWuuDZ0MUcV7Sdqw&r=XXyKuykFGw7BgiGOXAB9JOEdzb-cYOF1jKEdOYSEs2U&m=ydvUYHCJ5yE4xRkfMgVUkIXqrmgHkbZG7pd-PSbc_AE&s=QJ9PpBMlcDdVpZJCso2WwhhREZ3R0cfnU39vmRDj-08&e=
_audit_conform_dict_name cif_core.dic
_audit_conform_dict_version 2.4
_audit_creation_date 2012-05-17T10:18:30-00:00
_audit_creation_method 'WinGX routine CIF_UPDATE'
_cell_angle_alpha 90
_cell_angle_beta 96.881(6)
_cell_angle_gamma 90
_cell_formula_units_Z 4
_cell_length_a 9.6749(12)
_cell_length_b 16.817(2)
_cell_length_c 16.646(2)
_cell_measurement_reflns_used 270
_cell_measurement_temperature 110(2)
_cell_measurement_theta_max 20
_cell_measurement_theta_min 3
_cell_volume 2688.8(6)
_computing_cell_refinement 'SAINT (Bruker, 2007)'
_computing_data_collection 'APEX2 (Bruker, 2007)'
_computing_data_reduction 'SAINT (Bruker, 2007)'
_computing_molecular_graphics 'ORTEP-3 for Windows (Farrugia, 1997)'
_computing_publication_material 'SHELXL-97 (Sheldrick, 1997)'
_computing_structure_refinement 'SHELXL-97 (Sheldrick, 2008)'
_computing_structure_solution 'SHELXS97 (Sheldrick, 1997)'
_diffrn_ambient_temperature 110(2)
_diffrn_measured_fraction_theta_full 0.996
_diffrn_measured_fraction_theta_max 0.992
_diffrn_measurement_device_type 'Bruker APEXII CCD area-detector'
_diffrn_measurement_method '\f and \w scans'
_diffrn_radiation_monochromator graphite
_diffrn_radiation_type MoK\a
_diffrn_radiation_wavelength 0.71073
_diffrn_reflns_av_R_equivalents 0.0314
_diffrn_reflns_av_unetI/netI 0.0157
_diffrn_reflns_limit_h_max 12
_diffrn_reflns_limit_h_min -12
_diffrn_reflns_limit_k_max 22
_diffrn_reflns_limit_k_min -22
_diffrn_reflns_limit_l_max 22
_diffrn_reflns_limit_l_min -22
_diffrn_reflns_number 91453
_diffrn_reflns_theta_full 25
_diffrn_reflns_theta_max 28.48
_diffrn_reflns_theta_min 1.73
_diffrn_source 'fine-focus sealed tube'
_exptl_absorpt_coefficient_mu 0.86
_exptl_absorpt_correction_T_max 0.919
_exptl_absorpt_correction_T_min 0.7825
_exptl_absorpt_correction_type multi-scan
_exptl_absorpt_process_details '(SADABS; Bruker, 2007)'
_exptl_crystal_colour orange
_exptl_crystal_density_diffrn 1.344
_exptl_crystal_density_method 'not measured'
_exptl_crystal_description block
_exptl_crystal_F_000 1140
_exptl_crystal_size_max 0.3
_exptl_crystal_size_mid 0.3
_exptl_crystal_size_min 0.1
_refine_diff_density_max 0.661
_refine_diff_density_min -0.292
_refine_diff_density_rms 0.052
_refine_ls_extinction_method none
_refine_ls_goodness_of_fit_ref 1.036
_refine_ls_hydrogen_treatment constr
_refine_ls_matrix_type full
_refine_ls_number_parameters 325
_refine_ls_number_reflns 6739
_refine_ls_number_restraints 0
_refine_ls_restrained_S_all 1.036
_refine_ls_R_factor_all 0.0343
_refine_ls_R_factor_gt 0.0276
_refine_ls_shift/su_max 0.002
_refine_ls_shift/su_mean 0
_refine_ls_structure_factor_coef Fsqd
_refine_ls_weighting_details 'calc w=1/[\s^2^(Fo^2^)+(0.0366P)^2^+1.4051P] where P=(Fo^2^+2Fc^2^)/3'
_refine_ls_weighting_scheme calc
_refine_ls_wR_factor_gt 0.0701
_refine_ls_wR_factor_ref 0.0741
_reflns_number_gt 5908
_reflns_number_total 6739
_reflns_threshold_expression >2\s(I)
_cod_data_source_file ic6b00491_si_002.cif
_cod_data_source_block tp051512_0ma
_cod_depositor_comments
;
The following automatic conversions were performed:

data item '_symmetry_cell_setting' value 'Monoclinic' was changed to
'monoclinic' in accordance with the
/home/saulius/struct/COD-crude-data/automatic-downloads/DataCite-retrospective/ACS/depositions/lib/dictionaries/cif_core.dic
dictionary named 'cif_core.dic' version 2.4.2 last updated on
2011-04-26.

Automatic conversion script
Id: cif_fix_values 6909 2019-04-08 15:41:33Z antanas 
;
_cod_original_cell_volume 2688.9(6)
_cod_original_sg_symbol_H-M 'P 21/n'
_cod_database_code 4347702

loop_
_symmetry_equiv_pos_as_xyz
'x, y, z'
'-x+1/2, y+1/2, -z+1/2'
'-x, -y, -z'
'x-1/2, -y-1/2, z-1/2'

loop_
_atom_site_label
_atom_site_type_symbol
_atom_site_fract_x
_atom_site_fract_y
_atom_site_fract_z
_atom_site_U_iso_or_equiv
_atom_site_adp_type
_atom_site_occupancy
_atom_site_symmetry_multiplicity
_atom_site_calc_flag
_atom_site_refinement_flags
C1 C 0.49112(14) 0.43648(8) 0.75056(9) 0.0215(3) Uani 1 1 d .
H1 H 0.5071 0.4784 0.7145 0.026 Uiso 1 1 calc R
C2 C 0.53598(15) 0.43477(8) 0.83255(9) 0.0230(3) Uani 1 1 d .
H2 H 0.5878 0.4745 0.8635 0.028 Uiso 1 1 calc R
C3 C 0.48932(13) 0.36246(8) 0.86053(8) 0.0185(3) Uani 1 1 d .
C4 C 0.50788(15) 0.32816(9) 0.94502(8) 0.0222(3) Uani 1 1 d .
C5 C 0.58099(17) 0.24728(10) 0.94359(9) 0.0283(3) Uani 1 1 d .
H5A H 0.5242 0.2112 0.907 0.042 Uiso 1 1 calc R
H5B H 0.5932 0.2247 0.9983 0.042 Uiso 1 1 calc R
H5C H 0.6723 0.2543 0.9246 0.042 Uiso 1 1 calc R
C6 C 0.36517(16) 0.31865(11) 0.97558(9) 0.0317(3) Uani 1 1 d .
H6A H 0.3208 0.3709 0.9776 0.048 Uiso 1 1 calc R
H6B H 0.3774 0.2952 1.0299 0.048 Uiso 1 1 calc R
H6C H 0.3063 0.2838 0.9388 0.048 Uiso 1 1 calc R
C7 C 0.59959(18) 0.38309(11) 1.00238(10) 0.0329(4) Uani 1 1 d .
H7A H 0.6895 0.3907 0.9819 0.049 Uiso 1 1 calc R
H7B H 0.6146 0.359 1.0563 0.049 Uiso 1 1 calc R
H7C H 0.5533 0.4346 1.0056 0.049 Uiso 1 1 calc R
C8 C 0.45212(14) 0.23785(9) 0.56072(8) 0.0208(3) Uani 1 1 d .
H8 H 0.4637 0.2709 0.5157 0.025 Uiso 1 1 calc R
C9 C 0.48857(15) 0.15877(9) 0.56803(9) 0.0227(3) Uani 1 1 d .
H9 H 0.5292 0.127 0.5299 0.027 Uiso 1 1 calc R
C10 C 0.45308(14) 0.13500(8) 0.64364(8) 0.0193(3) Uani 1 1 d .
C11 C 0.46887(16) 0.05408(8) 0.68329(9) 0.0247(3) Uani 1 1 d .
C12 C 0.32377(17) 0.01828(10) 0.68938(11) 0.0318(3) Uani 1 1 d .
H12A H 0.2711 0.0539 0.721 0.048 Uiso 1 1 calc R
H12B H 0.3341 -0.0337 0.716 0.048 Uiso 1 1 calc R
H12C H 0.2739 0.0119 0.635 0.048 Uiso 1 1 calc R
C13 C 0.55047(15) 0.06112(9) 0.76790(10) 0.0271(3) Uani 1 1 d .
H13A H 0.6442 0.0813 0.7632 0.041 Uiso 1 1 calc R
H13B H 0.5572 0.0087 0.7937 0.041 Uiso 1 1 calc R
H13C H 0.5021 0.0978 0.8007 0.041 Uiso 1 1 calc R
C14 C 0.5498(2) -0.00079(11) 0.63256(13) 0.0488(5) Uani 1 1 d .
H14A H 0.4958 -0.0095 0.5796 0.073 Uiso 1 1 calc R
H14B H 0.5663 -0.0519 0.6604 0.073 Uiso 1 1 calc R
H14C H 0.6392 0.0238 0.6251 0.073 Uiso 1 1 calc R
C15 C 0.07811(14) 0.37687(8) 0.61889(8) 0.0191(3) Uani 1 1 d .
H15 H 0.0846 0.4168 0.5792 0.023 Uiso 1 1 calc R
C16 C -0.04262(14) 0.35063(8) 0.64600(8) 0.0199(3) Uani 1 1 d .
H16 H -0.1347 0.3685 0.6292 0.024 Uiso 1 1 calc R
C17 C -0.00108(13) 0.29194(8) 0.70380(8) 0.0165(2) Uani 1 1 d .
C18 C -0.09200(13) 0.24081(8) 0.75087(8) 0.0179(3) Uani 1 1 d .
C19 C -0.07158(15) 0.15311(8) 0.72906(9) 0.0225(3) Uani 1 1 d .
H19A H -0.1007 0.1452 0.6712 0.034 Uiso 1 1 calc R
H19B H -0.1279 0.1194 0.7605 0.034 Uiso 1 1 calc R
H19C H 0.0269 0.1389 0.7416 0.034 Uiso 1 1 calc R
C20 C -0.05255(15) 0.25235(9) 0.84224(8) 0.0225(3) Uani 1 1 d .
H20A H 0.0464 0.2402 0.8565 0.034 Uiso 1 1 calc R
H20B H -0.1086 0.2167 0.8718 0.034 Uiso 1 1 calc R
H20C H -0.0703 0.3076 0.8567 0.034 Uiso 1 1 calc R
C21 C -0.24528(14) 0.26363(9) 0.72859(10) 0.0252(3) Uani 1 1 d .
H21A H -0.2583 0.3197 0.7417 0.038 Uiso 1 1 calc R
H21B H -0.3037 0.2305 0.7593 0.038 Uiso 1 1 calc R
H21C H -0.2718 0.2552 0.6705 0.038 Uiso 1 1 calc R
C22 C 0.29038(16) 0.09291(10) 0.89798(10) 0.0291(3) Uani 1 1 d .
H22A H 0.3816 0.1087 0.9269 0.035 Uiso 1 1 calc R
H22B H 0.3039 0.0438 0.8671 0.035 Uiso 1 1 calc R
C23 C 0.18963(16) 0.07711(9) 0.95813(9) 0.0244(3) Uani 1 1 d .
B1 B 0.34201(15) 0.34279(9) 0.64872(9) 0.0178(3) Uani 1 1 d .
H1A H 0.3565 0.3822 0.6055 0.021 Uiso 1 1 calc R
N1 N 0.42123(12) 0.36907(7) 0.73043(7) 0.0176(2) Uani 1 1 d .
N2 N 0.41935(11) 0.32298(7) 0.79774(6) 0.0167(2) Uani 1 1 d .
N3 N 0.39782(12) 0.26038(7) 0.62732(7) 0.0175(2) Uani 1 1 d .
N4 N 0.39793(11) 0.19722(7) 0.67918(7) 0.0170(2) Uani 1 1 d .
N5 N 0.18606(11) 0.33621(7) 0.65835(7) 0.0171(2) Uani 1 1 d .
N6 N 0.13845(12) 0.28368(6) 0.71128(7) 0.0170(2) Uani 1 1 d .
O1 O 0.24149(10) 0.15172(6) 0.84618(6) 0.0241(2) Uani 1 1 d .
F1 F 0.16969(11) 0.14041(6) 1.00365(6) 0.0355(2) Uani 1 1 d .
F2 F 0.23755(11) 0.01844(6) 1.00939(6) 0.0359(2) Uani 1 1 d .
F3 F 0.06341(10) 0.05503(6) 0.92328(6) 0.0379(2) Uani 1 1 d .
Cu1 Cu 0.318822(16) 0.221848(9) 0.780104(9) 0.01550(5) Uani 1 1 d .

loop_
_atom_site_aniso_label
_atom_site_aniso_U_11
_atom_site_aniso_U_22
_atom_site_aniso_U_33
_atom_site_aniso_U_23
_atom_site_aniso_U_13
_atom_site_aniso_U_12
C1 0.0195(6) 0.0164(6) 0.0279(7) 0.0027(5) 0.0005(5) -0.0025(5)
C2 0.0204(6) 0.0202(7) 0.0270(7) -0.0025(5) -0.0026(5) -0.0021(5)
C3 0.0142(6) 0.0205(6) 0.0202(6) -0.0020(5) 0.0002(5) 0.0017(5)
C4 0.0216(7) 0.0273(7) 0.0172(6) -0.0015(5) 0.0000(5) 0.0005(5)
C5 0.0330(8) 0.0293(8) 0.0216(7) 0.0056(6) -0.0009(6) 0.0054(6)
C6 0.0268(8) 0.0480(10) 0.0210(7) -0.0028(7) 0.0056(6) -0.0008(7)
C7 0.0342(8) 0.0386(9) 0.0237(7) -0.0051(7) -0.0061(6) -0.0021(7)
C8 0.0198(6) 0.0264(7) 0.0166(6) 0.0008(5) 0.0038(5) -0.0036(5)
C9 0.0233(7) 0.0251(7) 0.0208(6) -0.0037(5) 0.0070(5) -0.0018(5)
C10 0.0165(6) 0.0181(6) 0.0236(7) -0.0021(5) 0.0032(5) -0.0022(5)
C11 0.0284(7) 0.0164(6) 0.0305(7) 0.0000(5) 0.0082(6) 0.0004(5)
C12 0.0327(8) 0.0247(8) 0.0368(9) 0.0040(6) -0.0014(7) -0.0111(6)
C13 0.0200(7) 0.0227(7) 0.0381(8) 0.0097(6) 0.0016(6) 0.0006(5)
C14 0.0737(14) 0.0238(8) 0.0546(12) 0.0000(8) 0.0307(11) 0.0142(9)
C15 0.0229(6) 0.0160(6) 0.0171(6) 0.0001(5) -0.0030(5) 0.0020(5)
C16 0.0190(6) 0.0189(6) 0.0205(6) -0.0015(5) -0.0035(5) 0.0023(5)
C17 0.0163(6) 0.0163(6) 0.0165(6) -0.0041(5) -0.0001(5) 0.0006(4)
C18 0.0148(6) 0.0196(6) 0.0194(6) -0.0013(5) 0.0023(5) 0.0008(5)
C19 0.0209(6) 0.0196(7) 0.0273(7) -0.0010(5) 0.0045(5) -0.0024(5)
C20 0.0220(7) 0.0264(7) 0.0196(6) -0.0011(5) 0.0045(5) 0.0013(5)
C21 0.0151(6) 0.0283(8) 0.0319(8) 0.0011(6) 0.0017(6) 0.0015(5)
C22 0.0282(8) 0.0281(8) 0.0327(8) 0.0101(6) 0.0111(6) 0.0062(6)
C23 0.0292(7) 0.0222(7) 0.0218(7) 0.0011(5) 0.0032(6) -0.0023(6)
B1 0.0183(7) 0.0174(7) 0.0175(7) 0.0031(5) 0.0009(5) -0.0007(5)
N1 0.0179(5) 0.0163(5) 0.0182(5) 0.0031(4) 0.0009(4) -0.0008(4)
N2 0.0169(5) 0.0170(5) 0.0161(5) 0.0020(4) 0.0011(4) 0.0001(4)
N3 0.0181(5) 0.0186(5) 0.0161(5) 0.0037(4) 0.0027(4) -0.0011(4)
N4 0.0176(5) 0.0159(5) 0.0176(5) 0.0025(4) 0.0030(4) -0.0017(4)
N5 0.0186(5) 0.0160(5) 0.0162(5) 0.0023(4) 0.0001(4) -0.0007(4)
N6 0.0168(5) 0.0167(5) 0.0175(5) 0.0026(4) 0.0015(4) -0.0004(4)
O1 0.0179(5) 0.0307(6) 0.0246(5) 0.0058(4) 0.0070(4) 0.0003(4)
F1 0.0450(6) 0.0334(5) 0.0281(5) -0.0068(4) 0.0042(4) 0.0065(4)
F2 0.0503(6) 0.0304(5) 0.0281(5) 0.0107(4) 0.0094(4) 0.0013(4)
F3 0.0343(5) 0.0457(6) 0.0333(5) 0.0034(4) 0.0021(4) -0.0169(4)
Cu1 0.01586(8) 0.01543(8) 0.01541(8) 0.00270(6) 0.00277(6) -0.00051(6)

loop_
_atom_type_symbol
_atom_type_description
_atom_type_scat_dispersion_real
_atom_type_scat_dispersion_imag
_atom_type_scat_source
C C 0.0033 0.0016 'International Tables Vol C Tables 4.2.6.8 and 6.1.1.4'
H H 0 0 'International Tables Vol C Tables 4.2.6.8 and 6.1.1.4'
B B 0.0013 0.0007 'International Tables Vol C Tables 4.2.6.8 and 6.1.1.4'
N N 0.0061 0.0033 'International Tables Vol C Tables 4.2.6.8 and 6.1.1.4'
O O 0.0106 0.006 'International Tables Vol C Tables 4.2.6.8 and 6.1.1.4'
F F 0.0171 0.0103 'International Tables Vol C Tables 4.2.6.8 and 6.1.1.4'
Cu Cu 0.3201 1.2651 'International Tables Vol C Tables 4.2.6.8 and 6.1.1.4'

loop_
_geom_angle_atom_site_label_1
_geom_angle_atom_site_label_2
_geom_angle_atom_site_label_3
_geom_angle
N1 C1 C2 108.55(12)
N1 C1 H1 125.7
C2 C1 H1 125.7
C1 C2 C3 105.77(12)
C1 C2 H2 127.1
C3 C2 H2 127.1
N2 C3 C2 108.80(12)
N2 C3 C4 121.72(12)
C2 C3 C4 129.49(13)
C3 C4 C7 110.20(13)
C3 C4 C5 109.12(11)
C7 C4 C5 108.08(12)
C3 C4 C6 109.68(12)
C7 C4 C6 109.43(13)
C5 C4 C6 110.31(13)
C4 C5 H5A 109.5
C4 C5 H5B 109.5
H5A C5 H5B 109.5
C4 C5 H5C 109.5
H5A C5 H5C 109.5
H5B C5 H5C 109.5
C4 C6 H6A 109.5
C4 C6 H6B 109.5
H6A C6 H6B 109.5
C4 C6 H6C 109.5
H6A C6 H6C 109.5
H6B C6 H6C 109.5
C4 C7 H7A 109.5
C4 C7 H7B 109.5
H7A C7 H7B 109.5
C4 C7 H7C 109.5
H7A C7 H7C 109.5
H7B C7 H7C 109.5
N3 C8 C9 108.79(12)
N3 C8 H8 125.6
C9 C8 H8 125.6
C8 C9 C10 105.49(12)
C8 C9 H9 127.3
C10 C9 H9 127.3
N4 C10 C9 109.03(12)
N4 C10 C11 122.24(12)
C9 C10 C11 128.73(13)
C10 C11 C14 109.50(13)
C10 C11 C13 110.19(12)
C14 C11 C13 108.21(14)
C10 C11 C12 109.56(12)
C14 C11 C12 109.35(14)
C13 C11 C12 110.01(13)
C11 C12 H12A 109.5
C11 C12 H12B 109.5
H12A C12 H12B 109.5
C11 C12 H12C 109.5
H12A C12 H12C 109.5
H12B C12 H12C 109.5
C11 C13 H13A 109.5
C11 C13 H13B 109.5
H13A C13 H13B 109.5
C11 C13 H13C 109.5
H13A C13 H13C 109.5
H13B C13 H13C 109.5
C11 C14 H14A 109.5
C11 C14 H14B 109.5
H14A C14 H14B 109.5
C11 C14 H14C 109.5
H14A C14 H14C 109.5
H14B C14 H14C 109.5
N5 C15 C16 108.40(12)
N5 C15 H15 125.8
C16 C15 H15 125.8
C15 C16 C17 105.44(12)
C15 C16 H16 127.3
C17 C16 H16 127.3
N6 C17 C16 109.71(12)
N6 C17 C18 122.09(12)
C16 C17 C18 128.17(12)
C17 C18 C21 109.74(11)
C17 C18 C20 110.48(11)
C21 C18 C20 109.04(11)
C17 C18 C19 108.88(11)
C21 C18 C19 109.32(11)
C20 C18 C19 109.36(12)
C18 C19 H19A 109.5
C18 C19 H19B 109.5
H19A C19 H19B 109.5
C18 C19 H19C 109.5
H19A C19 H19C 109.5
H19B C19 H19C 109.5
C18 C20 H20A 109.5
C18 C20 H20B 109.5
H20A C20 H20B 109.5
C18 C20 H20C 109.5
H20A C20 H20C 109.5
H20B C20 H20C 109.5
C18 C21 H21A 109.5
C18 C21 H21B 109.5
H21A C21 H21B 109.5
C18 C21 H21C 109.5
H21A C21 H21C 109.5
H21B C21 H21C 109.5
O1 C22 C23 110.32(12)
O1 C22 H22A 109.6
C23 C22 H22A 109.6
O1 C22 H22B 109.6
C23 C22 H22B 109.6
H22A C22 H22B 108.1
F1 C23 F3 106.30(12)
F1 C23 F2 106.64(12)
F3 C23 F2 107.29(12)
F1 C23 C22 112.77(13)
F3 C23 C22 113.00(13)
F2 C23 C22 110.46(13)
N5 B1 N1 108.54(11)
N5 B1 N3 109.48(11)
N1 B1 N3 108.04(11)
N5 B1 H1A 110.2
N1 B1 H1A 110.2
N3 B1 H1A 110.2
C1 N1 N2 109.32(11)
C1 N1 B1 130.09(11)
N2 N1 B1 120.46(11)
C3 N2 N1 107.56(11)
C3 N2 Cu1 137.33(9)
N1 N2 Cu1 115.11(8)
C8 N3 N4 109.41(11)
C8 N3 B1 128.93(12)
N4 N3 B1 121.66(11)
C10 N4 N3 107.28(11)
C10 N4 Cu1 138.93(9)
N3 N4 Cu1 113.79(8)
C15 N5 N6 109.89(11)
C15 N5 B1 128.52(11)
N6 N5 B1 121.59(10)
C17 N6 N5 106.56(10)
C17 N6 Cu1 144.10(9)
N5 N6 Cu1 109.26(8)
C22 O1 Cu1 135.48(9)
O1 Cu1 N2 134.28(5)
O1 Cu1 N4 127.18(5)
N2 Cu1 N4 94.21(5)
O1 Cu1 N6 104.96(4)
N2 Cu1 N6 90.92(4)
N4 Cu1 N6 91.15(4)

loop_
_geom_bond_atom_site_label_1
_geom_bond_atom_site_label_2
_geom_bond_distance
C1 N1 1.3419(17)
C1 C2 1.382(2)
C1 H1 0.95
C2 C3 1.396(2)
C2 H2 0.95
C3 N2 1.3498(17)
C3 C4 1.5108(19)
C4 C7 1.533(2)
C4 C5 1.535(2)
C4 C6 1.536(2)
C5 H5A 0.98
C5 H5B 0.98
C5 H5C 0.98
C6 H6A 0.98
C6 H6B 0.98
C6 H6C 0.98
C7 H7A 0.98
C7 H7B 0.98
C7 H7C 0.98
C8 N3 1.3374(18)
C8 C9 1.377(2)
C8 H8 0.95
C9 C10 1.4020(19)
C9 H9 0.95
C10 N4 1.3436(17)
C10 C11 1.512(2)
C11 C14 1.528(2)
C11 C13 1.534(2)
C11 C12 1.542(2)
C12 H12A 0.98
C12 H12B 0.98
C12 H12C 0.98
C13 H13A 0.98
C13 H13B 0.98
C13 H13C 0.98
C14 H14A 0.98
C14 H14B 0.98
C14 H14C 0.98
C15 N5 1.3511(17)
C15 C16 1.374(2)
C15 H15 0.95
C16 C17 1.4032(18)
C16 H16 0.95
C17 N6 1.3480(17)
C17 C18 1.5139(19)
C18 C21 1.5337(19)
C18 C20 1.5356(19)
C18 C19 1.5372(19)
C19 H19A 0.98
C19 H19B 0.98
C19 H19C 0.98
C20 H20A 0.98
C20 H20B 0.98
C20 H20C 0.98
C21 H21A 0.98
C21 H21B 0.98
C21 H21C 0.98
C22 O1 1.3593(18)
C22 C23 1.502(2)
C22 H22A 0.99
C22 H22B 0.99
C23 F1 1.3340(17)
C23 F3 1.3402(18)
C23 F2 1.3498(17)
B1 N5 1.5403(18)
B1 N1 1.5438(18)
B1 N3 1.5444(19)
B1 H1A 1
N1 N2 1.3642(15)
N2 Cu1 1.9638(11)
N3 N4 1.3686(15)
N4 Cu1 1.9717(11)
N5 N6 1.3661(15)
N6 Cu1 2.2270(11)
O1 Cu1 1.8324(10)
